data_4080846
loop_
_publ_author_name
'Fianchini, Mauro'
'Campana, Charles F.'
'Chilukuri, Bhaskar'
'Cundari, Thomas R.'
'Petricek, Vaclav'
'Dias, H. V. Rasika'

_publ_section_title
;
 Use of [SbF6]&#x2212;to Isolate Cationic Copper and Silver Adducts with
 More than One Ethylene on the Metal Center
;
_journal_issue 10
_journal_name_full Organometallics
_journal_page_first 3034
_journal_paper_doi 10.1021/om4002439
_journal_volume 32
_journal_year 2013
_chemical_formula_moiety '[(C2H4)3Ag][SbF6]'
_chemical_formula_sum 'C6 H12 Ag F6 Sb'
_chemical_formula_weight 427.78
_chemical_name_common '[(C2H4)3Ag][SbF6]'
_space_group_IT_number 14
_symmetry_cell_setting monoclinic
_symmetry_space_group_name_Hall '-P 2yn'
_symmetry_space_group_name_H-M 'P 1 21/n 1'
_atom_sites_solution_hydrogens geom
_atom_sites_solution_primary direct
_atom_sites_solution_secondary difmap
_audit_creation_method SHELXL-97
_cell_angle_alpha 90.00
_cell_angle_beta 95.204(1)
_cell_angle_gamma 90.00
_cell_formula_units_Z 4
_cell_length_a 8.2940(7)
_cell_length_b 11.975(1)
_cell_length_c 11.995(1)
_cell_measurement_reflns_used 4291
_cell_measurement_temperature 100(2)
_cell_measurement_theta_max 28.94
_cell_measurement_theta_min 2.41
_cell_volume 1186.44(17)
_computing_cell_refinement 'Bruker SAINT (2012)'
_computing_data_collection 'Bruker SMART (2008)'
_computing_data_reduction 'Bruker SAINT (2012)'
_computing_molecular_graphics 'Bruker APEX2 (2012)'
_computing_publication_material 'Bruker APEX2 (2012)'
_computing_structure_refinement 'SHELXL-97 (Sheldrick, 2008)'
_computing_structure_solution 'SHELXS-97 (Sheldrick, 2008)'
_diffrn_ambient_temperature 100(2)
_diffrn_measured_fraction_theta_full 0.998
_diffrn_measured_fraction_theta_max 0.998
_diffrn_measurement_device_type 'Bruker APEX CCD'
_diffrn_measurement_method '\f and \w scans'
_diffrn_radiation_monochromator graphite
_diffrn_radiation_source 'fine-focus sealed tube'
_diffrn_radiation_type MoK\a
_diffrn_radiation_wavelength 0.71073
_diffrn_reflns_av_R_equivalents 0.0426
_diffrn_reflns_av_sigmaI/netI 0.0445
_diffrn_reflns_limit_h_max 10
_diffrn_reflns_limit_h_min -10
_diffrn_reflns_limit_k_max 14
_diffrn_reflns_limit_k_min -15
_diffrn_reflns_limit_l_max 15
_diffrn_reflns_limit_l_min -15
_diffrn_reflns_number 7860
_diffrn_reflns_theta_full 26.50
_diffrn_reflns_theta_max 26.50
_diffrn_reflns_theta_min 2.41
_exptl_absorpt_coefficient_mu 3.967
_exptl_absorpt_correction_T_max 0.9614
_exptl_absorpt_correction_T_min 0.3925
_exptl_absorpt_correction_type multi-scan
_exptl_absorpt_process_details sadabs
_exptl_crystal_colour colourless
_exptl_crystal_density_diffrn 2.395
_exptl_crystal_density_method 'not measured'
_exptl_crystal_description plates
_exptl_crystal_F_000 800
_exptl_crystal_size_max 0.29
_exptl_crystal_size_mid 0.20
_exptl_crystal_size_min 0.01
_refine_diff_density_max 2.949
_refine_diff_density_min -1.305
_refine_diff_density_rms 0.263
_refine_ls_extinction_method none
_refine_ls_goodness_of_fit_ref 1.031
_refine_ls_hydrogen_treatment constr
_refine_ls_matrix_type full
_refine_ls_number_parameters 127
_refine_ls_number_reflns 2452
_refine_ls_number_restraints 0
_refine_ls_restrained_S_all 1.031
_refine_ls_R_factor_all 0.0641
_refine_ls_R_factor_gt 0.0529
_refine_ls_shift/su_max 0.000
_refine_ls_shift/su_mean 0.000
_refine_ls_structure_factor_coef Fsqd
_refine_ls_weighting_details 'calc w=1/[\s^2^(Fo^2^)+(0.1011P)^2^+5.1011P] where P=(Fo^2^+2Fc^2^)/3'
_refine_ls_weighting_scheme calc
_refine_ls_wR_factor_gt 0.1399
_refine_ls_wR_factor_ref 0.1548
_reflns_number_gt 2017
_reflns_number_total 2452
_reflns_threshold_expression >2sigma(I)
_cod_data_source_file om4002439_si_002.cif
_cod_data_source_block dias504m_0m
_cod_original_sg_symbol_H-M P2(1)/n
_cod_database_code 4080846

loop_
_symmetry_equiv_pos_as_xyz
'x, y, z'
'-x+1/2, y+1/2, -z+1/2'
'-x, -y, -z'
'x-1/2, -y-1/2, z-1/2'

loop_
_atom_site_label
_atom_site_type_symbol
_atom_site_fract_x
_atom_site_fract_y
_atom_site_fract_z
_atom_site_U_iso_or_equiv
_atom_site_adp_type
_atom_site_occupancy
_atom_site_symmetry_multiplicity
_atom_site_calc_flag
_atom_site_refinement_flags
Ag Ag 0.83777(7) 0.24767(4) 0.08062(5) 0.0329(2) Uani 1 1 d .
Sb Sb 0.12349(7) 0.43936(4) 0.30842(4) 0.0356(2) Uani 1 1 d .
C1 C 0.8952(12) 0.0912(8) 0.2026(7) 0.048(2) Uani 1 1 d .
H1A H 0.8554 0.0178 0.1737 0.057 Uiso 1 1 calc R
H1B H 1.0062 0.0877 0.2405 0.057 Uiso 1 1 calc R
C2 C 0.7926(12) 0.1511(9) 0.2513(8) 0.055(2) Uani 1 1 d .
H2A H 0.8345 0.1882 0.3217 0.067 Uiso 1 1 calc R
H2B H 0.6836 0.1183 0.2548 0.067 Uiso 1 1 calc R
C3 C 0.5737(12) 0.3294(10) 0.0865(11) 0.066(3) Uani 1 1 d .
H3A H 0.4812 0.2837 0.0548 0.079 Uiso 1 1 calc R
H3B H 0.5529 0.3669 0.1573 0.079 Uiso 1 1 calc R
C4 C 0.6482(12) 0.3908(8) 0.0134(9) 0.054(2) Uani 1 1 d .
H4A H 0.6763 0.4682 0.0366 0.065 Uiso 1 1 calc R
H4B H 0.6046 0.3849 -0.0660 0.065 Uiso 1 1 calc R
C5 C 1.0168(11) 0.2984(8) -0.0593(7) 0.047(2) Uani 1 1 d .
H5A H 0.9813 0.2765 -0.1373 0.056 Uiso 1 1 calc R
H5B H 1.0634 0.3745 -0.0533 0.056 Uiso 1 1 calc R
C6 C 1.0941(11) 0.2200(8) 0.0045(7) 0.046(2) Uani 1 1 d .
H6A H 1.1913 0.2449 0.0520 0.055 Uiso 1 1 calc R
H6B H 1.1092 0.1470 -0.0319 0.055 Uiso 1 1 calc R
F1 F -0.0433(14) 0.4168(9) 0.4001(10) 0.132(4) Uani 1 1 d .
F2 F 0.2756(11) 0.4385(5) 0.4320(7) 0.096(3) Uani 1 1 d .
F3 F 0.1077(7) 0.5936(5) 0.3213(5) 0.0639(18) Uani 1 1 d .
F4 F 0.2818(14) 0.4556(9) 0.2118(9) 0.132(4) Uani 1 1 d .
F5 F -0.0314(12) 0.4405(5) 0.1846(7) 0.100(3) Uani 1 1 d .
F6 F 0.1429(9) 0.2853(5) 0.2923(6) 0.075(2) Uani 1 1 d .

loop_
_atom_site_aniso_label
_atom_site_aniso_U_11
_atom_site_aniso_U_22
_atom_site_aniso_U_33
_atom_site_aniso_U_23
_atom_site_aniso_U_13
_atom_site_aniso_U_12
Ag 0.0376(4) 0.0335(4) 0.0259(3) -0.0006(2) -0.0057(2) 0.0011(2)
Sb 0.0468(4) 0.0305(3) 0.0270(3) 0.00009(19) -0.0097(2) 0.0015(2)
C1 0.072(6) 0.039(4) 0.031(4) 0.005(3) -0.002(4) -0.002(4)
C2 0.054(5) 0.075(7) 0.036(5) 0.013(4) 0.000(4) -0.013(5)
C3 0.047(5) 0.062(6) 0.088(8) 0.003(6) 0.002(5) 0.014(5)
C4 0.056(5) 0.044(5) 0.058(6) -0.004(4) -0.020(5) 0.018(4)
C5 0.051(5) 0.061(6) 0.029(4) 0.003(4) 0.006(4) -0.009(4)
C6 0.040(4) 0.060(5) 0.037(4) 0.002(4) 0.001(4) 0.006(4)
F1 0.142(9) 0.130(8) 0.139(9) -0.056(7) 0.087(8) -0.070(7)
F2 0.140(7) 0.048(3) 0.083(5) -0.003(3) -0.077(5) 0.013(4)
F3 0.079(4) 0.034(3) 0.070(4) -0.003(2) -0.038(3) 0.002(2)
F4 0.135(9) 0.150(9) 0.124(8) -0.042(7) 0.084(7) -0.053(7)
F5 0.135(7) 0.051(4) 0.097(6) -0.017(3) -0.078(6) 0.011(4)
F6 0.112(6) 0.036(3) 0.070(4) -0.010(3) -0.036(4) 0.013(3)

loop_
_atom_type_symbol
_atom_type_description
_atom_type_scat_dispersion_real
_atom_type_scat_dispersion_imag
_atom_type_scat_source
C C 0.0033 0.0016 'International Tables Vol C Tables 4.2.6.8 and 6.1.1.4'
H H 0.0000 0.0000 'International Tables Vol C Tables 4.2.6.8 and 6.1.1.4'
F F 0.0171 0.0103 'International Tables Vol C Tables 4.2.6.8 and 6.1.1.4'
Ag Ag -0.8971 1.1015 'International Tables Vol C Tables 4.2.6.8 and 6.1.1.4'
Sb Sb -0.5866 1.5461 'International Tables Vol C Tables 4.2.6.8 and 6.1.1.4'

loop_
_geom_angle_atom_site_label_1
_geom_angle_atom_site_label_2
_geom_angle_atom_site_label_3
_geom_angle
C1 Ag C3 115.5(4)
C1 Ag C2 31.2(3)
C3 Ag C2 87.6(4)
C1 Ag C6 89.4(3)
C3 Ag C6 154.6(4)
C2 Ag C6 117.8(3)
C1 Ag C4 147.7(4)
C3 Ag C4 32.2(4)
C2 Ag C4 118.5(4)
C6 Ag C4 122.8(4)
C1 Ag C5 121.3(3)
C3 Ag C5 122.4(4)
C2 Ag C5 149.7(3)
C6 Ag C5 32.2(3)
C4 Ag C5 90.7(4)
F4 Sb F2 91.8(6)
F4 Sb F3 90.4(4)
F2 Sb F3 89.2(2)
F4 Sb F1 176.5(4)
F2 Sb F1 90.9(5)
F3 Sb F1 91.9(4)
F4 Sb F6 88.0(4)
F2 Sb F6 91.1(3)
F3 Sb F6 178.4(3)
F1 Sb F6 89.6(4)
F4 Sb F5 88.7(5)
F2 Sb F5 179.5(4)
F3 Sb F5 90.6(2)
F1 Sb F5 88.7(6)
F6 Sb F5 89.1(3)
C2 C1 Ag 74.9(6)
C2 C1 H1A 116.0
Ag C1 H1A 116.0
C2 C1 H1B 116.0
Ag C1 H1B 116.0
H1A C1 H1B 113.0
C1 C2 Ag 73.9(5)
C1 C2 H2A 116.1
Ag C2 H2A 116.1
C1 C2 H2B 116.1
Ag C2 H2B 116.1
H2A C2 H2B 113.1
C4 C3 Ag 74.2(6)
C4 C3 H3A 116.1
Ag C3 H3A 116.1
C4 C3 H3B 116.1
Ag C3 H3B 116.1
H3A C3 H3B 113.1
C3 C4 Ag 73.5(6)
C3 C4 H4A 116.2
Ag C4 H4A 116.2
C3 C4 H4B 116.2
Ag C4 H4B 116.2
H4A C4 H4B 113.2
C6 C5 Ag 73.7(5)
C6 C5 H5A 116.2
Ag C5 H5A 116.2
C6 C5 H5B 116.2
Ag C5 H5B 116.2
H5A C5 H5B 113.2
C5 C6 Ag 74.1(5)
C5 C6 H6A 116.1
Ag C6 H6A 116.1
C5 C6 H6B 116.1
Ag C6 H6B 116.1
H6A C6 H6B 113.1

loop_
_geom_bond_atom_site_label_1
_geom_bond_atom_site_label_2
_geom_bond_distance
Ag C1 2.398(9)
Ag C3 2.406(10)
Ag C2 2.410(9)
Ag C6 2.412(9)
Ag C4 2.414(8)
Ag C5 2.417(8)
Sb F4 1.839(8)
Sb F2 1.858(6)
Sb F3 1.859(5)
Sb F1 1.863(9)
Sb F6 1.864(6)
Sb F5 1.874(6)
C1 C2 1.292(14)
C1 H1A 0.9900
C1 H1B 0.9900
C2 H2A 0.9900
C2 H2B 0.9900
C3 C4 1.338(16)
C3 H3A 0.9900
C3 H3B 0.9900
C4 H4A 0.9900
C4 H4B 0.9900
C5 C6 1.339(13)
C5 H5A 0.9900
C5 H5B 0.9900
C6 H6A 0.9900
C6 H6B 0.9900
